data_4310679
loop_
_publ_author_name
'Hye Jin Choi'
'Jennifer J. Sokol'
'Jeffrey R. Long'

_publ_contact_author
;
        Jeffrey R. Long
        Department of Chemistry
        University of California, Berkeley
        United States of America
;
_publ_contact_author_email jlong@cchem.berkeley.edu
_publ_contact_author_fax '510 643-3832'
_publ_contact_author_phone '510 642-0860'
_publ_section_title
;
 Raising the Spin-Reversal Barrier in Cyano-Bridged Single-Molecule
 Magnets: Linear MnIII2MIII(CN)6 (M = Cr, Fe) Species Incorporating
 [(5-Brsalen)Mn]+ Units
;
_journal_name_full 'Inorganic Chemistry'
_journal_page_first 1606
_journal_page_last 1608
_journal_paper_doi 10.1021/ic035327q
_journal_volume 43
_journal_year 2004
_chemical_formula_sum 'C38 H32 Br4 Cr K Mn2 N10 O8'
_chemical_formula_weight 1277.36
_chemical_name_systematic
;
 ?
;
_space_group_IT_number 14
_symmetry_cell_setting monoclinic
_symmetry_Int_Tables_number 14
_symmetry_space_group_name_Hall '-P 2ybc'
_symmetry_space_group_name_H-M 'P 1 21/c 1'
_atom_sites_solution_hydrogens geom
_atom_sites_solution_primary direct
_atom_sites_solution_secondary difmap
_audit_creation_method SHELXL-97
_cell_angle_alpha 90.00
_cell_angle_beta 95.155(4)
_cell_angle_gamma 90.00
_cell_formula_units_Z 2
_cell_length_a 10.820(3)
_cell_length_b 14.054(4)
_cell_length_c 15.320(4)
_cell_measurement_temperature 154(2)
_cell_measurement_theta_max 49.25
_cell_measurement_theta_min 4.51
_cell_volume 2320.2(11)
_computing_cell_refinement
;
  SMART (Siemens, 1995), SAINT (Siemens, 1995)
;
_computing_data_collection 'SMART (Siemens, 1995)'
_computing_data_reduction
;
  SAINT (Siemens, 1995), XPREP (Siemens, 1995)
;
_computing_structure_refinement 'SHELXL-97 (Sheldrick, 1997)'
_computing_structure_solution 'SHELXS-97 (Sheldrick, 1997)'
_diffrn_ambient_temperature 293(2)
_diffrn_measured_fraction_theta_full 0.952
_diffrn_measured_fraction_theta_max 0.952
_diffrn_measurement_device_type SMART
_diffrn_measurement_method 'omega scans with profile analysis'
_diffrn_radiation_monochromator graphite
_diffrn_radiation_source 'fine-focus sealed tube'
_diffrn_radiation_type MoK\a
_diffrn_radiation_wavelength 0.71073
_diffrn_reflns_av_R_equivalents 0.0512
_diffrn_reflns_av_sigmaI/netI 0.0603
_diffrn_reflns_limit_h_max 12
_diffrn_reflns_limit_h_min -12
_diffrn_reflns_limit_k_max 15
_diffrn_reflns_limit_k_min -16
_diffrn_reflns_limit_l_max 14
_diffrn_reflns_limit_l_min -17
_diffrn_reflns_number 10061
_diffrn_reflns_theta_full 24.71
_diffrn_reflns_theta_max 24.71
_diffrn_reflns_theta_min 3.13
_exptl_absorpt_coefficient_mu 4.360
_exptl_absorpt_correction_T_max 1
_exptl_absorpt_correction_T_min 0.627
_exptl_absorpt_correction_type empirical
_exptl_absorpt_process_details 'Blessing, Acta Cryst. (1995) A51 33'
_exptl_crystal_colour dark_brown
_exptl_crystal_density_diffrn 1.828
_exptl_crystal_density_method 'not measured'
_exptl_crystal_description plate
_exptl_crystal_F_000 1254
_exptl_crystal_size_max 0.21
_exptl_crystal_size_mid 0.12
_exptl_crystal_size_min 0.06
_refine_diff_density_max 0.669
_refine_diff_density_min -0.755
_refine_diff_density_rms 0.107
_refine_ls_extinction_method none
_refine_ls_goodness_of_fit_ref 1.055
_refine_ls_hydrogen_treatment mixed
_refine_ls_matrix_type full
_refine_ls_number_parameters 366
_refine_ls_number_reflns 3770
_refine_ls_number_restraints 0
_refine_ls_restrained_S_all 1.055
_refine_ls_R_factor_all 0.0502
_refine_ls_R_factor_gt 0.0368
_refine_ls_shift/su_max 0.002
_refine_ls_shift/su_mean 0.000
_refine_ls_structure_factor_coef Fsqd
_refine_ls_weighting_details 'calc w=1/[\s^2^(Fo^2^)+(0.0387P)^2^+3.6047P] where P=(Fo^2^+2Fc^2^)/3'
_refine_ls_weighting_scheme calc
_refine_ls_wR_factor_gt 0.0936
_refine_ls_wR_factor_ref 0.0998
_reflns_number_gt 3078
_reflns_number_total 3770
_reflns_threshold_expression >2sigma(I)
_cod_data_source_file ic035327qsi20031117_035628.cif
_cod_data_source_block K[Mn(C16H12N2O2Br2)(H2O)]2[Cr(CN)6](H2O)2.
_cod_original_cell_volume 2320.3(10)
_cod_database_code 4310679

loop_
_symmetry_equiv_pos_as_xyz
'x, y, z'
'-x, y+1/2, -z+1/2'
'-x, -y, -z'
'x, -y-1/2, z-1/2'

loop_
_atom_site_label
_atom_site_type_symbol
_atom_site_fract_x
_atom_site_fract_y
_atom_site_fract_z
_atom_site_U_iso_or_equiv
_atom_site_adp_type
_atom_site_occupancy
_atom_site_symmetry_multiplicity
_atom_site_calc_flag
_atom_site_refinement_flags
_atom_site_disorder_assembly
_atom_site_disorder_group
Cr Cr 0.0000 0.5000 0.5000 0.0177(2) Uani 1 2 d S . .
C1 C 0.0546(4) 0.5110(3) 0.3734(3) 0.0211(10) Uani 1 1 d . . .
C2 C 0.0448(4) 0.3570(3) 0.5018(3) 0.0210(10) Uani 1 1 d . . .
C3 C -0.1796(5) 0.4748(3) 0.4483(3) 0.0245(11) Uani 1 1 d . . .
N1 N 0.0794(4) 0.5183(3) 0.3019(2) 0.0232(9) Uani 1 1 d . . .
N2 N 0.0757(4) 0.2785(3) 0.5043(3) 0.0273(9) Uani 1 1 d . . .
N3 N -0.2816(5) 0.4654(3) 0.4199(3) 0.0444(12) Uani 1 1 d . . .
Mn Mn -0.00884(6) 0.55329(4) 0.16033(4) 0.01350(18) Uani 1 1 d . . .
O1 O 0.1411(3) 0.53642(19) 0.10669(18) 0.0154(6) Uani 1 1 d . . .
O2 O -0.0583(3) 0.4266(2) 0.14202(19) 0.0180(7) Uani 1 1 d . . .
O3 O -0.1176(3) 0.5913(3) 0.0354(2) 0.0192(8) Uani 1 1 d . . .
N4 N 0.0273(3) 0.6896(2) 0.1836(2) 0.0150(8) Uani 1 1 d . . .
N5 N -0.1609(3) 0.5843(2) 0.2184(2) 0.0159(8) Uani 1 1 d . . .
C4 C 0.2387(4) 0.5936(3) 0.1103(3) 0.0153(9) Uani 1 1 d . . .
C5 C 0.3496(4) 0.5588(3) 0.0805(3) 0.0195(10) Uani 1 1 d . . .
C6 C 0.4556(4) 0.6137(3) 0.0828(3) 0.0215(10) Uani 1 1 d . . .
C7 C 0.4526(4) 0.7068(3) 0.1142(3) 0.0197(10) Uani 1 1 d . . .
C8 C 0.3465(4) 0.7439(3) 0.1429(3) 0.0181(10) Uani 1 1 d . . .
C9 C 0.2384(4) 0.6882(3) 0.1417(3) 0.0168(9) Uani 1 1 d . . .
C10 C 0.1300(4) 0.7327(3) 0.1731(3) 0.0162(9) Uani 1 1 d . . .
C11 C -0.0786(4) 0.7439(3) 0.2136(3) 0.0188(10) Uani 1 1 d . . .
C12 C -0.1517(4) 0.6760(3) 0.2659(3) 0.0197(10) Uani 1 1 d . . .
C13 C -0.2586(4) 0.5330(3) 0.2159(3) 0.0181(10) Uani 1 1 d . . .
C14 C -0.2722(4) 0.4412(3) 0.1734(3) 0.0189(10) Uani 1 1 d . . .
C15 C -0.3902(4) 0.3979(3) 0.1692(3) 0.0237(11) Uani 1 1 d . . .
C16 C -0.4082(4) 0.3104(4) 0.1318(3) 0.0255(11) Uani 1 1 d . . .
C17 C -0.3113(5) 0.2616(3) 0.0975(3) 0.0242(11) Uani 1 1 d . . .
C18 C -0.1954(4) 0.3023(3) 0.1012(3) 0.0199(10) Uani 1 1 d . . .
C19 C -0.1738(4) 0.3932(3) 0.1384(3) 0.0175(9) Uani 1 1 d . . .
Br1 Br -0.59682(4) 0.28447(4) 0.38264(3) 0.02901(16) Uani 1 1 d . . .
Br2 Br -0.4320(4) 0.7521(6) 0.3756(3) 0.0387(8) Uani 0.91(3) 1 d P . 1
Br2' Br -0.580(5) 0.274(4) 0.122(3) 0.040(8) Uani 0.09(3) 1 d P . 2
K K -0.5021(2) 0.50956(19) 0.47229(13) 0.0335(6) Uani 0.50 1 d P . .
O4 O -0.6218(5) 0.5361(4) 0.3124(3) 0.0348(17) Uani 0.688(9) 1 d P . 1
O4' O -0.6503(7) 0.5251(6) 0.3897(5) 0.007(3) Uiso 0.312(9) 1 d P . 2
H3A H -0.103(4) 0.655(4) 0.017(3) 0.027(13) Uiso 1 1 d . . .
H3B H -0.123(6) 0.562(4) 0.007(4) 0.02(2) Uiso 1 1 d . . .
H5 H 0.347(6) 0.494(5) 0.051(4) 0.07(2) Uiso 1 1 d . . .
H6 H 0.540(4) 0.590(3) 0.070(3) 0.024(12) Uiso 1 1 d . . .
H8 H 0.350(4) 0.806(3) 0.166(3) 0.028(13) Uiso 1 1 d . . .
H10 H 0.137(3) 0.797(3) 0.185(3) 0.003(10) Uiso 1 1 d . . .
H11A H -0.135(4) 0.768(3) 0.150(3) 0.025(13) Uiso 1 1 d . . .
H11B H -0.053(4) 0.794(3) 0.244(3) 0.015(12) Uiso 1 1 d . . .
H12A H -0.233(4) 0.698(3) 0.270(3) 0.015(11) Uiso 1 1 d . . .
H12B H -0.113(4) 0.669(3) 0.323(3) 0.009(10) Uiso 1 1 d . . .
H13 H -0.328(4) 0.554(3) 0.232(3) 0.020(13) Uiso 1 1 d . . .
H15 H -0.454(5) 0.436(4) 0.194(3) 0.036(15) Uiso 1 1 d . . .
H17 H -0.330(4) 0.204(3) 0.066(3) 0.009(10) Uiso 1 1 d . . .
H18 H -0.132(4) 0.271(3) 0.080(3) 0.003(10) Uiso 1 1 d . . .

loop_
_atom_site_aniso_label
_atom_site_aniso_U_11
_atom_site_aniso_U_22
_atom_site_aniso_U_33
_atom_site_aniso_U_23
_atom_site_aniso_U_13
_atom_site_aniso_U_12
Cr 0.0279(6) 0.0145(5) 0.0104(5) -0.0007(4) 0.0000(4) 0.0008(4)
C1 0.029(3) 0.016(2) 0.017(3) -0.0008(19) -0.005(2) 0.0032(19)
C2 0.028(3) 0.027(3) 0.008(2) -0.002(2) 0.0024(19) -0.004(2)
C3 0.035(3) 0.022(3) 0.016(2) -0.005(2) -0.001(2) 0.003(2)
N1 0.033(2) 0.019(2) 0.016(2) -0.0024(16) -0.0015(18) 0.0046(17)
N2 0.045(3) 0.020(2) 0.017(2) 0.0008(17) 0.0035(18) 0.0039(19)
N3 0.048(3) 0.033(3) 0.050(3) -0.013(2) -0.010(2) 0.004(2)
Mn 0.0161(3) 0.0142(3) 0.0108(3) -0.0016(3) 0.0046(3) 0.0010(3)
O1 0.0173(15) 0.0155(15) 0.0142(15) -0.0046(12) 0.0063(12) -0.0003(12)
O2 0.0213(17) 0.0146(15) 0.0188(16) -0.0007(13) 0.0059(13) 0.0003(12)
O3 0.032(2) 0.0146(19) 0.0108(18) -0.0032(16) 0.0017(14) -0.0024(14)
N4 0.0197(19) 0.0168(19) 0.0085(18) 0.0006(15) 0.0007(14) 0.0033(15)
N5 0.021(2) 0.0165(19) 0.0103(18) 0.0009(15) 0.0030(15) 0.0032(16)
C4 0.021(2) 0.017(2) 0.008(2) 0.0023(17) 0.0004(17) 0.0024(18)
C5 0.023(2) 0.017(2) 0.019(2) 0.0020(19) 0.0041(19) 0.0019(19)
C6 0.019(2) 0.029(3) 0.018(2) 0.001(2) 0.0042(19) 0.003(2)
C7 0.020(2) 0.022(2) 0.017(2) 0.0064(19) 0.0009(19) -0.0057(19)
C8 0.022(2) 0.019(2) 0.013(2) -0.0020(19) -0.0004(18) -0.0038(19)
C9 0.022(2) 0.016(2) 0.012(2) 0.0010(18) 0.0001(18) -0.0006(18)
C10 0.024(3) 0.014(2) 0.010(2) -0.0029(18) -0.0008(18) -0.0002(19)
C11 0.020(2) 0.017(2) 0.020(3) -0.006(2) 0.0051(19) 0.0030(19)
C12 0.023(3) 0.023(2) 0.013(2) -0.004(2) 0.004(2) 0.005(2)
C13 0.016(2) 0.026(3) 0.013(2) 0.0067(19) 0.0053(18) 0.004(2)
C14 0.021(2) 0.025(2) 0.011(2) 0.0048(19) 0.0027(18) -0.0001(19)
C15 0.024(3) 0.031(3) 0.017(2) 0.008(2) 0.002(2) -0.004(2)
C16 0.021(3) 0.038(3) 0.017(2) 0.006(2) 0.0006(19) -0.014(2)
C17 0.032(3) 0.023(3) 0.018(3) 0.003(2) 0.001(2) -0.011(2)
C18 0.027(3) 0.017(2) 0.016(2) 0.0030(19) 0.007(2) -0.001(2)
C19 0.021(2) 0.021(2) 0.011(2) 0.0069(18) -0.0011(18) -0.0029(19)
Br1 0.0212(3) 0.0349(3) 0.0305(3) -0.0052(2) 0.0000(2) 0.0085(2)
Br2 0.0302(7) 0.054(2) 0.0341(12) 0.0062(11) 0.0130(7) 0.0215(10)
Br2' 0.052(14) 0.041(15) 0.026(8) 0.017(9) -0.005(8) -0.037(10)
K 0.0269(11) 0.0449(15) 0.0290(15) -0.0030(14) 0.0037(14) 0.0085(10)
O4 0.040(3) 0.037(3) 0.025(3) 0.006(2) -0.011(2) -0.005(2)

loop_
_atom_type_symbol
_atom_type_description
_atom_type_scat_dispersion_real
_atom_type_scat_dispersion_imag
_atom_type_scat_source
C C 0.0033 0.0016 'International Tables Vol C Tables 4.2.6.8 and 6.1.1.4'
H H 0.0000 0.0000 'International Tables Vol C Tables 4.2.6.8 and 6.1.1.4'
N N 0.0061 0.0033 'International Tables Vol C Tables 4.2.6.8 and 6.1.1.4'
O O 0.0106 0.0060 'International Tables Vol C Tables 4.2.6.8 and 6.1.1.4'
K K 0.2009 0.2494 'International Tables Vol C Tables 4.2.6.8 and 6.1.1.4'
Cr Cr 0.3209 0.6236 'International Tables Vol C Tables 4.2.6.8 and 6.1.1.4'
Mn Mn 0.3368 0.7283 'International Tables Vol C Tables 4.2.6.8 and 6.1.1.4'
Br Br -0.2901 2.4595 'International Tables Vol C Tables 4.2.6.8 and 6.1.1.4'

loop_
_geom_angle_atom_site_label_1
_geom_angle_atom_site_label_2
_geom_angle_atom_site_label_3
_geom_angle
_geom_angle_site_symmetry_1
_geom_angle_site_symmetry_3
_geom_angle_publ_flag
C3 Cr C3 180.0 . 3_566 ?
C3 Cr C2 92.86(18) . . ?
C3 Cr C2 87.14(18) 3_566 . ?
C3 Cr C2 87.14(18) . 3_566 ?
C3 Cr C2 92.86(18) 3_566 3_566 ?
C2 Cr C2 180.000(1) . 3_566 ?
C3 Cr C1 90.51(18) . 3_566 ?
C3 Cr C1 89.49(18) 3_566 3_566 ?
C2 Cr C1 90.06(17) . 3_566 ?
C2 Cr C1 89.94(17) 3_566 3_566 ?
C3 Cr C1 89.49(18) . . ?
C3 Cr C1 90.51(18) 3_566 . ?
C2 Cr C1 89.94(17) . . ?
C2 Cr C1 90.06(17) 3_566 . ?
C1 Cr C1 180.000(1) 3_566 . ?
N1 C1 Cr 176.9(4) . . ?
N2 C2 Cr 176.6(4) . . ?
N3 C3 Cr 176.6(4) . . ?
C1 N1 Mn 141.8(4) . . ?
C3 N3 K 135.4(4) . . ?
C3 N3 K 123.0(4) . 3_466 ?
K N3 K 16.65(9) . 3_466 ?
O2 Mn O1 93.45(12) . . ?
O2 Mn N4 174.43(14) . . ?
O1 Mn N4 92.07(13) . . ?
O2 Mn N5 92.21(13) . . ?
O1 Mn N5 174.35(13) . . ?
N4 Mn N5 82.28(14) . . ?
O2 Mn O3 88.71(14) . . ?
O1 Mn O3 93.66(13) . . ?
N4 Mn O3 90.20(14) . . ?
N5 Mn O3 86.41(14) . . ?
O2 Mn N1 91.49(13) . . ?
O1 Mn N1 94.69(13) . . ?
N4 Mn N1 88.79(13) . . ?
N5 Mn N1 85.22(14) . . ?
O3 Mn N1 171.62(14) . . ?
C4 O1 Mn 128.0(2) . . ?
C19 O2 Mn 126.5(3) . . ?
Mn O3 H3A 113(3) . . ?
Mn O3 H3B 119(6) . . ?
H3A O3 H3B 115(7) . . ?
C10 N4 C11 119.7(4) . . ?
C10 N4 Mn 126.2(3) . . ?
C11 N4 Mn 114.1(3) . . ?
C13 N5 C12 121.7(4) . . ?
C13 N5 Mn 125.4(3) . . ?
C12 N5 Mn 112.9(3) . . ?
O1 C4 C5 118.4(4) . . ?
O1 C4 C9 123.9(4) . . ?
C5 C4 C9 117.7(4) . . ?
C6 C5 C4 121.9(4) . . ?
C6 C5 H5 120(4) . . ?
C4 C5 H5 117(4) . . ?
C5 C6 C7 119.2(4) . . ?
C5 C6 H6 125(3) . . ?
C7 C6 H6 115(3) . . ?
C8 C7 C6 120.9(4) . . ?
C8 C7 Br1 118.9(3) . 2 ?
C6 C7 Br1 120.2(3) . 2 ?
C7 C8 C9 120.4(4) . . ?
C7 C8 H8 118(3) . . ?
C9 C8 H8 121(3) . . ?
C8 C9 C4 120.0(4) . . ?
C8 C9 C10 117.0(4) . . ?
C4 C9 C10 123.1(4) . . ?
N4 C10 C9 124.9(4) . . ?
N4 C10 H10 119(2) . . ?
C9 C10 H10 116(2) . . ?
N4 C11 C12 107.1(4) . . ?
N4 C11 H11A 105(2) . . ?
C12 C11 H11A 112(2) . . ?
N4 C11 H11B 111(3) . . ?
C12 C11 H11B 112(3) . . ?
H11A C11 H11B 110(4) . . ?
N5 C12 C11 107.7(4) . . ?
N5 C12 H12A 108(3) . . ?
C11 C12 H12A 112(3) . . ?
N5 C12 H12B 112(2) . . ?
C11 C12 H12B 110(3) . . ?
H12A C12 H12B 108(4) . . ?
N5 C13 C14 124.5(4) . . ?
N5 C13 H13 122(3) . . ?
C14 C13 H13 113(3) . . ?
C19 C14 C15 119.3(4) . . ?
C19 C14 C13 123.3(4) . . ?
C15 C14 C13 117.4(4) . . ?
C16 C15 C14 120.2(4) . . ?
C16 C15 H15 125(3) . . ?
C14 C15 H15 114(3) . . ?
C15 C16 C17 121.2(4) . . ?
C15 C16 Br2 120.5(4) . 2_445 ?
C17 C16 Br2 118.3(4) . 2_445 ?
C15 C16 Br2' 112(2) . . ?
C17 C16 Br2' 126(2) . . ?
Br2 C16 Br2' 10.1(18) 2_445 . ?
C18 C17 C16 119.5(5) . . ?
C18 C17 H17 122(2) . . ?
C16 C17 H17 118(2) . . ?
C17 C18 C19 120.8(5) . . ?
C17 C18 H18 121(3) . . ?
C19 C18 H18 119(3) . . ?
O2 C19 C14 123.7(4) . . ?
O2 C19 C18 117.2(4) . . ?
C14 C19 C18 119.0(4) . . ?
C7 Br1 K 107.03(14) 2_545 . ?
C7 Br1 K 103.78(14) 2_545 3_466 ?
K Br1 K 13.65(7) . 3_466 ?
C16 Br2 K 101.3(3) 2_455 . ?
K K O4' 128.3(4) 3_466 . ?
K K O4' 36.2(3) 3_466 3_466 ?
O4' K O4' 164.49(14) . 3_466 ?
K K N3 104.3(3) 3_466 . ?
O4' K N3 122.3(3) . . ?
O4' K N3 71.4(2) 3_466 . ?
K K O4 153.1(4) 3_466 . ?
O4' K O4 25.9(3) . . ?
O4' K O4 168.8(2) 3_466 . ?
N3 K O4 97.43(17) . . ?
K K N3 59.1(3) 3_466 3_466 ?
O4' K N3 73.1(3) . 3_466 ?
O4' K N3 92.5(2) 3_466 3_466 ?
N3 K N3 163.35(9) . 3_466 ?
O4 K N3 98.58(17) . 3_466 ?
K K Br1 95.1(4) 3_466 . ?
O4' K Br1 70.1(2) . . ?
O4' K Br1 106.62(19) 3_466 . ?
N3 K Br1 84.90(12) . . ?
O4 K Br1 70.98(12) . . ?
N3 K Br1 96.02(11) 3_466 . ?
K K Br1 71.3(3) 3_466 3_466 ?
O4' K Br1 118.0(3) . 3_466 ?
O4' K Br1 62.42(18) 3_466 3_466 ?
N3 K Br1 98.22(12) . 3_466 ?
O4 K Br1 121.41(14) . 3_466 ?
N3 K Br1 77.20(10) 3_466 3_466 ?
Br1 K Br1 166.35(7) . 3_466 ?
K K Br2 130.2(4) 3_466 . ?
O4' K Br2 80.2(3) . . ?
O4' K Br2 110.3(2) 3_466 . ?
N3 K Br2 82.89(14) . . ?
O4 K Br2 67.64(15) . . ?
N3 K Br2 107.49(13) 3_466 . ?
Br1 K Br2 134.68(11) . . ?
Br1 K Br2 58.97(11) 3_466 . ?
K O4' K 15.51(14) . 3_466 ?

loop_
_geom_bond_atom_site_label_1
_geom_bond_atom_site_label_2
_geom_bond_distance
_geom_bond_site_symmetry_2
_geom_bond_publ_flag
Cr C3 2.062(5) . ?
Cr C3 2.062(5) 3_566 ?
Cr C2 2.068(5) . ?
Cr C2 2.068(5) 3_566 ?
Cr C1 2.083(5) 3_566 ?
Cr C1 2.083(5) . ?
C1 N1 1.156(6) . ?
C2 N2 1.152(6) . ?
C3 N3 1.157(6) . ?
N1 Mn 2.342(4) . ?
N3 K 2.658(6) . ?
N3 K 3.003(6) 3_466 ?
Mn O2 1.873(3) . ?
Mn O1 1.898(3) . ?
Mn N4 1.981(3) . ?
Mn N5 1.988(3) . ?
Mn O3 2.220(4) . ?
O1 C4 1.325(5) . ?
O2 C19 1.331(5) . ?
O3 H3A 0.96(5) . ?
O3 H3B 0.60(5) . ?
N4 C10 1.289(6) . ?
N4 C11 1.484(5) . ?
N5 C13 1.277(6) . ?
N5 C12 1.479(6) . ?
C4 C5 1.409(6) . ?
C4 C9 1.415(6) . ?
C5 C6 1.379(6) . ?
C5 H5 1.01(6) . ?
C6 C7 1.396(7) . ?
C6 H6 1.01(5) . ?
C7 C8 1.368(6) . ?
C7 Br1 1.902(4) 2 ?
C8 C9 1.406(6) . ?
C8 H8 0.94(5) . ?
C9 C10 1.448(6) . ?
C10 H10 0.92(4) . ?
C11 C12 1.514(6) . ?
C11 H11A 1.15(5) . ?
C11 H11B 0.87(5) . ?
C12 H12A 0.94(5) . ?
C12 H12B 0.94(4) . ?
C13 C14 1.447(6) . ?
C13 H13 0.86(5) . ?
C14 C19 1.406(6) . ?
C14 C15 1.411(6) . ?
C15 C16 1.363(7) . ?
C15 H15 0.98(5) . ?
C16 C17 1.395(7) . ?
C16 Br2 1.908(6) 2_445 ?
C16 Br2' 1.92(5) . ?
C17 C18 1.375(7) . ?
C17 H17 0.95(4) . ?
C18 C19 1.410(6) . ?
C18 H18 0.90(4) . ?
Br1 C7 1.902(4) 2_545 ?
Br1 K 3.562(3) . ?
Br1 K 3.747(3) 3_466 ?
Br2 C16 1.908(6) 2_455 ?
Br2 K 3.819(8) . ?
K K 0.888(4) 3_466 ?
K O4' 1.963(8) . ?
K O4' 2.608(8) 3_466 ?
K O4 2.692(5) . ?
K N3 3.003(6) 3_466 ?
K Br1 3.747(3) 3_466 ?
O4' K 2.608(8) 3_466 ?
